data_1509180
loop_
_publ_author_name
'Olekseyuk, I.D.'
'Gulay, L.D.'
'Parasyuk, O.V.'
'Husak, O.A.'
'Kadykalo, E.M.'

_publ_section_title
;
 Phase diagram of the (Ag Ga Se2) - (Cd Se) system and crystal structure
 of the Ag Cd2 Ga Se4 compound
;
_journal_name_full 'Journal of Alloys Compd.'
_journal_page_first 125
_journal_page_last 131
_journal_paper_doi 10.1016/S0925-8388(02)00143-3
_journal_volume 343
_journal_year 2002
_chemical_formula_sum 'Ag Cd2 Ga Se4'
_chemical_name_systematic '(Ag Ga) Cd2 Se4'
_space_group_IT_number 31
_symmetry_space_group_name_Hall 'P 2ac -2'
_symmetry_space_group_name_H-M 'P m n 21'
_cell_angle_alpha 90
_cell_angle_beta 90
_cell_angle_gamma 90
_cell_formula_units_Z 2
_cell_length_a 8.4049
_cell_length_b 7.1934
_cell_length_c 6.8434
_cell_volume 413.751
_citation_journal_id_ASTM JALCEU
_cod_data_source_file silver1-2_142.cif
_cod_data_source_block Ag1Cd2Ga1Se4
_cod_original_cell_volume 413.7506
_cod_original_formula_sum 'Ag1 Cd2 Ga1 Se4'
_cod_database_code 1509180

loop_
_symmetry_equiv_pos_as_xyz
x,y,z
-x+1/2,-y,z+1/2
-x,y,z
x+1/2,-y,z+1/2

loop_
_atom_site_label
_atom_site_type_symbol
_atom_site_fract_x
_atom_site_fract_y
_atom_site_fract_z
_atom_site_occupancy
_atom_site_U_iso_or_equiv
Se3 Se-2 0 0.6536 0.1068 1 0.0
Ag2 Ag+1 0 0.3215 0.9891 0.5 0.0
Ga1 Ga+3 0 0.6582 0.4808 0.5 0.0
Se1 Se-2 0.253 0.165 0.0999 1 0.0
Ga2 Ga+3 0 0.3215 0.9891 0.5 0.0
Ag1 Ag+1 0 0.6582 0.4808 0.5 0.0
Se2 Se-2 0 0.3375 0.6247 1 0.0
Cd1 Cd+2 0.2495 0.1772 0.4838 1 0.0
